data_7720482
loop_
_publ_author_name
'G&#xf3;mez-Paz, Olaya'
'Carballo, Rosa'
'Lago, Ana B.'
'V&#xe1;zquez-L&#xf3;pez, Ezequiel M'
'Covelo, Berta'

_publ_section_title
;
 Structural diversity in Zn(II)/Cu(II) complexes with
 salicylic/acetylsalicylic acids and bis(4-pyridylthio)methane:
 coordination polymers, one organic cocrystal, and one organic salt.
;
_journal_issue 2
_journal_name_full 'Dalton transactions (Cambridge, England : 2003)'
_journal_page_first 724
_journal_page_last 734
_journal_paper_doi 10.1039/d5dt02303c
_journal_volume 55
_journal_year 2026
_chemical_formula_moiety 'C11 H11 N2 S2, C7 H5 O3'
_chemical_formula_sum 'C18 H16 N2 O3 S2'
_chemical_formula_weight 372.45
_space_group_crystal_system monoclinic
_space_group_IT_number 14
_space_group_name_Hall '-P 2ybc'
_space_group_name_H-M_alt 'P 1 21/c 1'
_atom_sites_solution_hydrogens geom
_atom_sites_solution_primary dual
_audit_creation_date 2021-01-12
_audit_creation_method
; 
Olex2 1.3 
(compiled 2020.11.12 svn.r5f609507 for OlexSys, GUI svn.r6226) 
;
_audit_update_record
;
2025-09-11 deposited with the CCDC.	2025-10-31 downloaded from the CCDC.
;
_cell_angle_alpha 90
_cell_angle_beta 103.951(2)
_cell_angle_gamma 90
_cell_formula_units_Z 4
_cell_length_a 12.6042(8)
_cell_length_b 7.2044(5)
_cell_length_c 19.3267(12)
_cell_measurement_reflns_used 9880
_cell_measurement_temperature 100.0
_cell_measurement_theta_max 28.29
_cell_measurement_theta_min 3.04
_cell_volume 1703.21(19)
_computing_cell_refinement 'SAINT V8.40B (?, 2016)'
_computing_data_collection 'Bruker APEX3'
_computing_data_reduction 'SAINT V8.40B (?, 2016)'
_computing_molecular_graphics 'Olex2 1.3 (Dolomanov et al., 2009)'
_computing_publication_material 'Olex2 1.3 (Dolomanov et al., 2009)'
_computing_structure_refinement 'XL  (Sheldrick, 2008)'
_computing_structure_solution 'SHELXT 2014/5 (Sheldrick, 2014)'
_diffrn_ambient_temperature 100.0
_diffrn_measured_fraction_theta_full 0.999
_diffrn_measured_fraction_theta_max 0.999
_diffrn_measurement_device_type 'Bruker D8 Venture Photon II CMOS'
_diffrn_measurement_method '\f and \w scans'
_diffrn_radiation_monochromator 'Incoatec HeliosTM multilayer optics'
_diffrn_radiation_type MoK\a
_diffrn_radiation_wavelength 0.71073
_diffrn_reflns_av_R_equivalents 0.0412
_diffrn_reflns_av_unetI/netI 0.0233
_diffrn_reflns_Laue_measured_fraction_full 0.999
_diffrn_reflns_Laue_measured_fraction_max 0.999
_diffrn_reflns_limit_h_max 16
_diffrn_reflns_limit_h_min -16
_diffrn_reflns_limit_k_max 9
_diffrn_reflns_limit_k_min -9
_diffrn_reflns_limit_l_max 24
_diffrn_reflns_limit_l_min -25
_diffrn_reflns_number 35800
_diffrn_reflns_point_group_measured_fraction_full 0.999
_diffrn_reflns_point_group_measured_fraction_max 0.999
_diffrn_reflns_theta_full 25.242
_diffrn_reflns_theta_max 28.300
_diffrn_reflns_theta_min 2.397
_diffrn_source_current 1.0
_diffrn_source_power 0.05
_diffrn_source_voltage 50.0
_diffrn_standards_number 0
_exptl_absorpt_coefficient_mu 0.333
_exptl_absorpt_correction_T_max 0.7457
_exptl_absorpt_correction_T_min 0.6651
_exptl_absorpt_correction_type multi-scan
_exptl_absorpt_process_details
; 
SADABS-2016/2 (Bruker,2016/2) was used for absorption correction. 
wR2(int) was 0.1503 before and 0.0615 after correction. 
The Ratio of minimum to maximum transmission is 0.8919. 
The \l/2 correction factor is Not present. 
;
_exptl_crystal_colour colourless
_exptl_crystal_colour_primary colourless
_exptl_crystal_density_diffrn 1.452
_exptl_crystal_density_method 'not measured'
_exptl_crystal_description prism
_exptl_crystal_F_000 776
_exptl_crystal_size_max 0.291
_exptl_crystal_size_mid 0.273
_exptl_crystal_size_min 0.173
_refine_diff_density_max 0.392
_refine_diff_density_min -0.253
_refine_diff_density_rms 0.077
_refine_ls_extinction_method none
_refine_ls_goodness_of_fit_ref 1.068
_refine_ls_hydrogen_treatment constr
_refine_ls_matrix_type full
_refine_ls_number_parameters 227
_refine_ls_number_reflns 4236
_refine_ls_number_restraints 0
_refine_ls_restrained_S_all 1.068
_refine_ls_R_factor_all 0.0378
_refine_ls_R_factor_gt 0.0315
_refine_ls_shift/su_max 0.001
_refine_ls_shift/su_mean 0.000
_refine_ls_structure_factor_coef Fsqd
_refine_ls_weighting_details 'w=1/[\s^2^(Fo^2^)+(0.0333P)^2^+0.9176P] where P=(Fo^2^+2Fc^2^)/3'
_refine_ls_weighting_scheme calc
_refine_ls_wR_factor_gt 0.0760
_refine_ls_wR_factor_ref 0.0790
_reflns_Friedel_coverage 0.000
_reflns_number_gt 3754
_reflns_number_total 4236
_reflns_threshold_expression 'I > 2\s(I)'
_cod_data_source_file d5dt02303c2.cif
_cod_data_source_block 32069201_0m
_cod_database_code 7720482
_shelx_shelxl_version_number 2017/1
_shelx_space_group_comment
; 
The symmetry employed for this shelxl refinement is uniquely defined 
by the following loop, which should always be used as a source of 
symmetry information in preference to the above space-group names. 
They are only intended as comments. 
;
_shelx_estimated_absorpt_t_max 0.945
_shelx_estimated_absorpt_t_min 0.909
_olex2_refinement_description
; 
1. Fixed Uiso 
 At 1.2 times of: 
  All C(H) groups, All C(H,H) groups, All N(H) groups 
 At 1.5 times of: 
  All O(H) groups 
2.a Secondary CH2 refined with riding coordinates: 
 C6(H6A,H6B) 
2.b Aromatic/amide H refined with riding coordinates: 
 N1(H1), C2(H2), C1(H1A), C5(H5), C8(H8), C18(H18), C4(H4), C15(H15), C17(H17), 
  C10(H10), C16(H16), C9(H9), C11(H11) 
2.c Idealised tetrahedral OH refined as rotating group: 
 O3(H3) 
;
_olex2_submission_special_instructions 'No special instructions were received'

loop_
_space_group_symop_operation_xyz
'x, y, z'
'-x, y+1/2, -z+1/2'
'-x, -y, -z'
'x, -y-1/2, z-1/2'

loop_
_atom_site_label
_atom_site_type_symbol
_atom_site_fract_x
_atom_site_fract_y
_atom_site_fract_z
_atom_site_U_iso_or_equiv
_atom_site_adp_type
_atom_site_occupancy
_atom_site_site_symmetry_order
_atom_site_calc_flag
_atom_site_refinement_flags_posn
_atom_site_refinement_flags_adp
_atom_site_refinement_flags_occupancy
_atom_site_disorder_assembly
_atom_site_disorder_group
S2 S 0.86959(3) 0.18908(5) 0.58188(2) 0.01927(9) Uani 1 1 d . . . . .
S1 S 0.63873(3) 0.08474(5) 0.53399(2) 0.02171(9) Uani 1 1 d . . . . .
O1 O 0.42249(8) 0.87107(14) 0.67038(5) 0.0222(2) Uani 1 1 d . . . . .
O2 O 0.28883(8) 0.66784(14) 0.66973(6) 0.0240(2) Uani 1 1 d . . . . .
O3 O 0.12679(8) 0.75424(15) 0.72098(6) 0.0260(2) Uani 1 1 d . . . . .
H3 H 0.165713 0.686788 0.701603 0.039 Uiso 1 1 calc R U . . .
N1 N 0.50507(9) 0.59237(16) 0.61887(6) 0.0175(2) Uani 1 1 d . . . . .
H1 H 0.474931 0.690703 0.633255 0.021 Uiso 1 1 calc R U . . .
N2 N 1.16387(9) 0.32379(18) 0.49171(7) 0.0253(3) Uani 1 1 d . . . . .
C2 C 0.63618(10) 0.46377(18) 0.56252(7) 0.0168(2) Uani 1 1 d . . . . .
H2 H 0.695741 0.480965 0.541001 0.020 Uiso 1 1 calc R U . . .
C1 C 0.58879(10) 0.61278(18) 0.58782(7) 0.0176(3) Uani 1 1 d . . . . .
H1A H 0.616132 0.733853 0.583194 0.021 Uiso 1 1 calc R U . . .
C13 C 0.27470(10) 0.96596(18) 0.71879(7) 0.0170(2) Uani 1 1 d . . . . .
C3 C 0.59481(10) 0.28640(18) 0.56915(7) 0.0165(2) Uani 1 1 d . . . . .
C5 C 0.46725(10) 0.42246(19) 0.62802(7) 0.0183(3) Uani 1 1 d . . . . .
H5 H 0.409707 0.409770 0.651647 0.022 Uiso 1 1 calc R U . . .
C8 C 0.97163(10) 0.25198(19) 0.47027(7) 0.0184(3) Uani 1 1 d . . . . .
H8 H 0.904150 0.231971 0.436503 0.022 Uiso 1 1 calc R U . . .
C18 C 0.31853(11) 1.14356(19) 0.73456(7) 0.0186(3) Uani 1 1 d . . . . .
H18 H 0.386590 1.173110 0.724305 0.022 Uiso 1 1 calc R U . . .
C7 C 0.97844(10) 0.23954(17) 0.54284(7) 0.0157(2) Uani 1 1 d . . . . .
C4 C 0.50984(10) 0.26594(19) 0.60399(7) 0.0185(3) Uani 1 1 d . . . . .
H4 H 0.482237 0.146402 0.610849 0.022 Uiso 1 1 calc R U . . .
C12 C 0.33194(11) 0.82505(19) 0.68434(7) 0.0179(3) Uani 1 1 d . . . . .
C14 C 0.17400(11) 0.92304(19) 0.73498(7) 0.0198(3) Uani 1 1 d . . . . .
C6 C 0.75747(10) 0.15613(19) 0.50459(7) 0.0185(3) Uani 1 1 d . . . . .
H6A H 0.742106 0.273454 0.477339 0.022 Uiso 1 1 calc R U . . .
H6B H 0.776768 0.060139 0.473063 0.022 Uiso 1 1 calc R U . . .
C15 C 0.12045(11) 1.0580(2) 0.76588(7) 0.0235(3) Uani 1 1 d . . . . .
H15 H 0.052900 1.029434 0.777049 0.028 Uiso 1 1 calc R U . . .
C17 C 0.26498(12) 1.27727(19) 0.76477(7) 0.0220(3) Uani 1 1 d . . . . .
H17 H 0.295599 1.397634 0.774833 0.026 Uiso 1 1 calc R U . . .
C10 C 1.08011(11) 0.2702(2) 0.58950(8) 0.0230(3) Uani 1 1 d . . . . .
H10 H 1.088519 0.262646 0.639609 0.028 Uiso 1 1 calc R U . . .
C16 C 0.16533(12) 1.2330(2) 0.78028(7) 0.0237(3) Uani 1 1 d . . . . .
H16 H 0.128000 1.324089 0.800947 0.028 Uiso 1 1 calc R U . . .
C9 C 1.06574(11) 0.2944(2) 0.44814(8) 0.0220(3) Uani 1 1 d . . . . .
H9 H 1.059853 0.303042 0.398308 0.026 Uiso 1 1 calc R U . . .
C11 C 1.16798(12) 0.3115(2) 0.56161(8) 0.0270(3) Uani 1 1 d . . . . .
H11 H 1.236467 0.332758 0.594152 0.032 Uiso 1 1 calc R U . . .

loop_
_atom_site_aniso_label
_atom_site_aniso_U_11
_atom_site_aniso_U_22
_atom_site_aniso_U_33
_atom_site_aniso_U_23
_atom_site_aniso_U_13
_atom_site_aniso_U_12
S2 0.01797(16) 0.02320(17) 0.01885(16) 0.00279(12) 0.00874(12) 0.00047(12)
S1 0.01937(16) 0.01422(15) 0.0360(2) -0.00226(13) 0.01533(14) -0.00310(12)
O1 0.0202(5) 0.0193(5) 0.0309(5) -0.0033(4) 0.0135(4) -0.0018(4)
O2 0.0235(5) 0.0194(5) 0.0317(5) -0.0044(4) 0.0119(4) -0.0037(4)
O3 0.0230(5) 0.0256(5) 0.0329(6) -0.0029(4) 0.0139(4) -0.0051(4)
N1 0.0157(5) 0.0169(5) 0.0202(5) -0.0014(4) 0.0052(4) -0.0001(4)
N2 0.0175(5) 0.0239(6) 0.0364(7) 0.0066(5) 0.0102(5) -0.0001(5)
C2 0.0145(6) 0.0171(6) 0.0197(6) 0.0017(5) 0.0060(5) -0.0018(5)
C1 0.0171(6) 0.0159(6) 0.0195(6) 0.0007(5) 0.0041(5) -0.0034(5)
C13 0.0172(6) 0.0188(6) 0.0155(6) 0.0019(5) 0.0052(5) 0.0019(5)
C3 0.0134(5) 0.0159(6) 0.0206(6) 0.0003(5) 0.0048(5) -0.0001(5)
C5 0.0144(6) 0.0206(6) 0.0208(6) -0.0004(5) 0.0062(5) -0.0026(5)
C8 0.0171(6) 0.0190(6) 0.0197(6) -0.0014(5) 0.0055(5) -0.0011(5)
C18 0.0196(6) 0.0199(6) 0.0167(6) 0.0023(5) 0.0048(5) 0.0006(5)
C7 0.0154(6) 0.0131(6) 0.0196(6) 0.0015(5) 0.0062(5) 0.0009(4)
C4 0.0164(6) 0.0168(6) 0.0234(7) 0.0007(5) 0.0070(5) -0.0037(5)
C12 0.0178(6) 0.0191(6) 0.0174(6) 0.0008(5) 0.0051(5) 0.0007(5)
C14 0.0195(6) 0.0229(7) 0.0177(6) 0.0021(5) 0.0056(5) 0.0000(5)
C6 0.0159(6) 0.0189(6) 0.0230(7) -0.0007(5) 0.0090(5) -0.0012(5)
C15 0.0211(6) 0.0320(8) 0.0201(7) 0.0033(6) 0.0100(5) 0.0045(6)
C17 0.0293(7) 0.0182(6) 0.0184(6) 0.0007(5) 0.0052(5) 0.0026(5)
C10 0.0211(6) 0.0260(7) 0.0205(7) 0.0038(5) 0.0021(5) -0.0016(5)
C16 0.0295(7) 0.0264(7) 0.0171(6) 0.0015(5) 0.0091(5) 0.0096(6)
C9 0.0228(7) 0.0235(7) 0.0228(7) 0.0025(5) 0.0113(5) 0.0003(5)
C11 0.0166(6) 0.0282(8) 0.0334(8) 0.0059(6) 0.0008(6) -0.0034(6)

loop_
_atom_type_symbol
_atom_type_description
_atom_type_scat_dispersion_real
_atom_type_scat_dispersion_imag
_atom_type_scat_source
C C 0.0033 0.0016 'International Tables Vol C Tables 4.2.6.8 and 6.1.1.4'
H H 0.0000 0.0000 'International Tables Vol C Tables 4.2.6.8 and 6.1.1.4'
N N 0.0061 0.0033 'International Tables Vol C Tables 4.2.6.8 and 6.1.1.4'
O O 0.0106 0.0060 'International Tables Vol C Tables 4.2.6.8 and 6.1.1.4'
S S 0.1246 0.1234 'International Tables Vol C Tables 4.2.6.8 and 6.1.1.4'

loop_
_geom_angle_atom_site_label_1
_geom_angle_atom_site_label_2
_geom_angle_atom_site_label_3
_geom_angle
_geom_angle_site_symmetry_1
_geom_angle_site_symmetry_3
_geom_angle_publ_flag
C7 S2 C6 102.02(6) . . ?
C3 S1 C6 104.51(6) . . ?
C14 O3 H3 109.5 . . ?
C1 N1 H1 119.9 . . ?
C5 N1 H1 119.9 . . ?
C5 N1 C1 120.13(12) . . ?
C9 N2 C11 115.43(12) . . ?
C1 C2 H2 120.7 . . ?
C1 C2 C3 118.54(12) . . ?
C3 C2 H2 120.7 . . ?
N1 C1 C2 121.98(12) . . ?
N1 C1 H1A 119.0 . . ?
C2 C1 H1A 119.0 . . ?
C18 C13 C12 120.79(12) . . ?
C18 C13 C14 118.75(12) . . ?
C14 C13 C12 120.46(12) . . ?
C2 C3 S1 124.31(10) . . ?
C2 C3 C4 118.99(12) . . ?
C4 C3 S1 116.66(10) . . ?
N1 C5 H5 119.2 . . ?
N1 C5 C4 121.55(12) . . ?
C4 C5 H5 119.2 . . ?
C7 C8 H8 120.8 . . ?
C7 C8 C9 118.45(12) . . ?
C9 C8 H8 120.8 . . ?
C13 C18 H18 119.3 . . ?
C17 C18 C13 121.46(13) . . ?
C17 C18 H18 119.3 . . ?
C8 C7 S2 125.70(10) . . ?
C8 C7 C10 117.81(12) . . ?
C10 C7 S2 116.49(10) . . ?
C3 C4 H4 120.6 . . ?
C5 C4 C3 118.72(12) . . ?
C5 C4 H4 120.6 . . ?
O1 C12 C13 118.05(12) . . ?
O2 C12 O1 123.04(12) . . ?
O2 C12 C13 118.90(12) . . ?
O3 C14 C13 121.87(12) . . ?
O3 C14 C15 118.48(12) . . ?
C15 C14 C13 119.65(13) . . ?
S2 C6 H6A 109.9 . . ?
S2 C6 H6B 109.9 . . ?
S1 C6 S2 108.70(7) . . ?
S1 C6 H6A 109.9 . . ?
S1 C6 H6B 109.9 . . ?
H6A C6 H6B 108.3 . . ?
C14 C15 H15 119.9 . . ?
C16 C15 C14 120.28(13) . . ?
C16 C15 H15 119.9 . . ?
C18 C17 H17 120.4 . . ?
C18 C17 C16 119.13(13) . . ?
C16 C17 H17 120.4 . . ?
C7 C10 H10 120.6 . . ?
C11 C10 C7 118.78(13) . . ?
C11 C10 H10 120.6 . . ?
C15 C16 C17 120.72(13) . . ?
C15 C16 H16 119.6 . . ?
C17 C16 H16 119.6 . . ?
N2 C9 C8 124.83(13) . . ?
N2 C9 H9 117.6 . . ?
C8 C9 H9 117.6 . . ?
N2 C11 C10 124.69(13) . . ?
N2 C11 H11 117.7 . . ?
C10 C11 H11 117.7 . . ?

loop_
_geom_bond_atom_site_label_1
_geom_bond_atom_site_label_2
_geom_bond_distance
_geom_bond_site_symmetry_2
_geom_bond_publ_flag
S2 C7 1.7559(13) . ?
S2 C6 1.8075(14) . ?
S1 C3 1.7495(13) . ?
S1 C6 1.7992(13) . ?
O1 C12 1.2782(16) . ?
O2 C12 1.2585(16) . ?
O3 H3 0.8400 . ?
O3 C14 1.3523(17) . ?
N1 H1 0.8800 . ?
N1 C1 1.3418(16) . ?
N1 C5 1.3407(17) . ?
N2 C9 1.3348(19) . ?
N2 C11 1.342(2) . ?
C2 H2 0.9500 . ?
C2 C1 1.3745(18) . ?
C2 C3 1.3977(18) . ?
C1 H1A 0.9500 . ?
C13 C18 1.3979(19) . ?
C13 C12 1.4920(18) . ?
C13 C14 1.4127(18) . ?
C3 C4 1.4035(17) . ?
C5 H5 0.9500 . ?
C5 C4 1.3769(19) . ?
C8 H8 0.9500 . ?
C8 C7 1.3873(18) . ?
C8 C9 1.3884(18) . ?
C18 H18 0.9500 . ?
C18 C17 1.3836(19) . ?
C7 C10 1.3953(18) . ?
C4 H4 0.9500 . ?
C14 C15 1.3974(19) . ?
C6 H6A 0.9900 . ?
C6 H6B 0.9900 . ?
C15 H15 0.9500 . ?
C15 C16 1.382(2) . ?
C17 H17 0.9500 . ?
C17 C16 1.397(2) . ?
C10 H10 0.9500 . ?
C10 C11 1.376(2) . ?
C16 H16 0.9500 . ?
C9 H9 0.9500 . ?
C11 H11 0.9500 . ?

loop_
_geom_hbond_atom_site_label_D
_geom_hbond_atom_site_label_H
_geom_hbond_atom_site_label_A
_geom_hbond_distance_DH
_geom_hbond_distance_HA
_geom_hbond_distance_DA
_geom_hbond_angle_DHA
_geom_hbond_site_symmetry_A
_geom_hbond_publ_flag
O3 H3 O2 0.84 1.81 2.5525(14) 146.9 . yes
N1 H1 O1 0.88 1.69 2.5701(15) 173.6 . yes
N1 H1 O2 0.88 2.61 3.1595(15) 121.2 . yes
C2 H2 S2 0.95 3.00 3.4901(13) 113.4 . yes
C2 H2 N2 0.95 2.46 3.3265(17) 151.7 3_766 yes
C1 H1A S1 0.95 2.74 3.6546(14) 161.9 1_565 yes
C5 H5 O2 0.95 2.48 3.1155(17) 124.2 . yes
C4 H4 O1 0.95 2.50 3.4106(17) 160.9 1_545 yes

loop_
_geom_torsion_atom_site_label_1
_geom_torsion_atom_site_label_2
_geom_torsion_atom_site_label_3
_geom_torsion_atom_site_label_4
_geom_torsion
_geom_torsion_site_symmetry_1
_geom_torsion_site_symmetry_2
_geom_torsion_site_symmetry_3
_geom_torsion_site_symmetry_4
_geom_torsion_publ_flag
S2 C7 C10 C11 -179.57(11) . . . . ?
S1 C3 C4 C5 -175.41(10) . . . . ?
O3 C14 C15 C16 -179.25(12) . . . . ?
N1 C5 C4 C3 0.0(2) . . . . ?
C2 C3 C4 C5 2.49(19) . . . . ?
C1 N1 C5 C4 -2.3(2) . . . . ?
C1 C2 C3 S1 175.03(10) . . . . ?
C1 C2 C3 C4 -2.70(19) . . . . ?
C13 C18 C17 C16 0.5(2) . . . . ?
C13 C14 C15 C16 0.3(2) . . . . ?
C3 S1 C6 S2 74.00(8) . . . . ?
C3 C2 C1 N1 0.45(19) . . . . ?
C5 N1 C1 C2 2.07(19) . . . . ?
C8 C7 C10 C11 0.2(2) . . . . ?
C18 C13 C12 O1 0.66(18) . . . . ?
C18 C13 C12 O2 -178.65(12) . . . . ?
C18 C13 C14 O3 179.81(12) . . . . ?
C18 C13 C14 C15 0.27(19) . . . . ?
C18 C17 C16 C15 0.1(2) . . . . ?
C7 S2 C6 S1 175.63(7) . . . . ?
C7 C8 C9 N2 0.3(2) . . . . ?
C7 C10 C11 N2 -0.4(2) . . . . ?
C12 C13 C18 C17 178.27(12) . . . . ?
C12 C13 C14 O3 0.87(19) . . . . ?
C12 C13 C14 C15 -178.67(12) . . . . ?
C14 C13 C18 C17 -0.67(19) . . . . ?
C14 C13 C12 O1 179.58(12) . . . . ?
C14 C13 C12 O2 0.28(19) . . . . ?
C14 C15 C16 C17 -0.5(2) . . . . ?
C6 S2 C7 C8 1.23(13) . . . . ?
C6 S2 C7 C10 -179.02(11) . . . . ?
C6 S1 C3 C2 9.52(13) . . . . ?
C6 S1 C3 C4 -172.70(10) . . . . ?
C9 N2 C11 C10 0.6(2) . . . . ?
C9 C8 C7 S2 179.61(11) . . . . ?
C9 C8 C7 C10 -0.13(19) . . . . ?
C11 N2 C9 C8 -0.5(2) . . . . ?
